data_2015343
loop_
_publ_author_name
'Bernsteiner, Anita'
'Kubel, Frank'

_publ_section_title
;
 A hexagonal 2<i>a</i>,<i>c</i> superstructure of Ba~7~F~12~Cl~2~
;
_journal_coeditor_code BC1095
_journal_issue 6
_journal_name_full 'Acta Crystallographica Section C'
_journal_page_first i41
_journal_page_last i42
_journal_paper_doi 10.1107/S010827010601273X
_journal_volume 62
_journal_year 2006
_chemical_formula_moiety 'Ba4.6667 Cl1.3333 F8'
_chemical_formula_sum 'Ba4.6667 Cl1.3333 F8'
_chemical_formula_weight 840.14
_chemical_name_common 'barium fluoride chloride'
_chemical_name_systematic 'heptabarium dodecafluoride dichloride'
_space_group_IT_number 174
_symmetry_cell_setting hexagonal
_symmetry_space_group_name_Hall 'P -6'
_symmetry_space_group_name_H-M 'P -6'
_cell_angle_alpha 90.00000
_cell_angle_beta 90.00000
_cell_angle_gamma 120.0000
_cell_formula_units_Z 6
_cell_length_a 21.3281(7)
_cell_length_b 21.3281(7)
_cell_length_c 4.1993(3)
_cell_measurement_reflns_used 19682
_cell_measurement_temperature 293
_cell_measurement_theta_max 30.359
_cell_measurement_theta_min 4.098
_cell_volume 1654.29(14)
_computing_cell_refinement 'SAINT (Bruker, 2002)'
_computing_data_collection 'SMART (Bruker, 2002)'
_computing_data_reduction 'ADDREF and SORTRF in Xtal3.2 (Hall <i>et al.</i>,  1992)'
_computing_molecular_graphics 'PowderCell (version 2.4; Author?, Year?)'
_computing_publication_material 'BONDLA and CIFIO in Xtal3.2'
_computing_structure_refinement Xtal3.2
_computing_structure_solution Xtal3.2
_diffrn_ambient_temperature 293
_diffrn_measured_fraction_theta_full 1.0
_diffrn_measurement_device_type 'Bruker SMART CCD area-detector'
_diffrn_measurement_method \w
_diffrn_radiation_monochromator graphite
_diffrn_radiation_source 'fine-focused sealed tube'
_diffrn_radiation_type 'Mo K\a'
_diffrn_radiation_wavelength 0.71073
_diffrn_reflns_av_R_equivalents 0.056
_diffrn_reflns_av_sigmaI/netI 0.028
_diffrn_reflns_limit_h_max 30
_diffrn_reflns_limit_h_min -30
_diffrn_reflns_limit_k_max 29
_diffrn_reflns_limit_k_min -30
_diffrn_reflns_limit_l_max 6
_diffrn_reflns_limit_l_min -5
_diffrn_reflns_number 19682
_diffrn_reflns_reduction_process 'Xtal3.2 (Hall et al., 1992)'
_diffrn_reflns_theta_full 30.97
_diffrn_reflns_theta_max 30.97
_diffrn_reflns_theta_min 2.21
_diffrn_standards_number 0
_exptl_absorpt_coefficient_mu 16.811
_exptl_absorpt_correction_T_max 0.510
_exptl_absorpt_correction_T_min 0.217
_exptl_absorpt_correction_type analytical
_exptl_absorpt_process_details '(SADABS; Sheldrick, 1996)'
_exptl_crystal_colour colourless
_exptl_crystal_density_diffrn 5.06
_exptl_crystal_description needle
_exptl_crystal_F_000 2136
_exptl_crystal_size_max 0.24
_exptl_crystal_size_mid 0.08
_exptl_crystal_size_min 0.04
_refine_diff_density_max 1.954
_refine_diff_density_min -5.626
_refine_ls_abs_structure_details 'Flack (1983), with how many Friedel pairs'
_refine_ls_abs_structure_Flack 0.01(7)
_refine_ls_extinction_coef 105(5)
_refine_ls_extinction_method 'Zachariasen (1968)'
_refine_ls_goodness_of_fit_all 2.382
_refine_ls_goodness_of_fit_ref 2.3821
_refine_ls_matrix_type full
_refine_ls_number_constraints 14
_refine_ls_number_parameters 124
_refine_ls_number_reflns 1768
_refine_ls_number_restraints 0
_refine_ls_R_factor_all 0.0652
_refine_ls_R_factor_gt 0.0375
_refine_ls_shift/su_max 0.00041
_refine_ls_shift/su_mean 0.00041
_refine_ls_structure_factor_coef Inet
_refine_ls_weighting_details 1/\s^2^
_refine_ls_weighting_scheme calc
_refine_ls_wR_factor_ref 0.0309
_reflns_number_gt 1405
_reflns_number_total 1970
_reflns_threshold_expression Inet>3\s(Inet)
_cod_data_source_file bc1095.cif
_cod_data_source_block I
_cod_original_cell_volume 1654.29(16)
_cod_original_sg_symbol_Hall P-6
_cod_original_sg_symbol_H-M P-6
_cod_database_code 2015343

loop_
_symmetry_equiv_pos_as_xyz
x,y,z
x,y,-z
-y,x-y,z
-y,x-y,-z
-x+y,-x,z
-x+y,-x,-z

loop_
_atom_site_label
_atom_site_fract_x
_atom_site_fract_y
_atom_site_fract_z
_atom_site_U_iso_or_equiv
_atom_site_adp_type
_atom_site_occupancy
Ba1 0.01701(8) 0.12854(7) 0.50000 0.0242(9) Uani 1.00000
F1 0.0247(5) 0.2537(5) 0.50000 0.036(2) Uiso 1.00000
Ba2 0.10906(8) 0.48259(8) 0.50000 0.0252(9) Uani 1.00000
F2 0.1331(7) 0.6139(7) 0.50000 0.036(3) Uiso 1.00000
F3 0.1364(7) 0.1186(6) 0.50000 0.031(3) Uiso 1.00000
Ba3 0.16571(6) 0.33356(6) 0.50000 0.0296(7) Uani 0.839(2)
F4 0.2262(6) 0.4734(5) 0.50000 0.037(2) Uiso 1.00000
F5 0.2440(5) 0.2731(5) 0.50000 0.029(2) Uiso 1.00000
Cl1 0.3320(3) 0.1673(3) 0.50000 0.02530 Uani 1.00000
Ba4 0.37056(8) 0.38957(8) 0.50000 0.0250(9) Uani 1.00000
F6 0.3844(7) 0.0186(7) 0.50000 0.032(3) Uiso 1.00000
F7 0.4764(6) 0.3572(6) 0.50000 0.022(2) Uiso 1.00000
Ba5 0.52083(7) 0.13387(8) 0.50000 0.0214(8) Uani 1.00000
F8 0.5610(6) 0.2761(6) 0.50000 0.028(2) Uiso 1.00000
Cl2 -0.0004(3) 0.4999(3) 0.00000 0.02530 Uani 1.00000
F9 0.1046(6) 0.3854(6) 0.00000 0.043(2) Uiso 1.00000
F10 0.1153(6) 0.2212(6) 0.00000 0.040(2) Uiso 1.00000
Ba6 0.16571(6) 0.33356(6) 0.00000 0.0296(7) Uani 0.161(2)
F11 0.1891(6) 0.5488(6) 0.00000 0.024(2) Uiso 1.00000
F12 0.1938(6) 0.0539(6) 0.00000 0.027(2) Uiso 1.00000
Ba7 0.22043(7) 0.18675(7) 0.00000 0.0213(8) Uani 1.00000
F13 0.2780(6) 0.3934(6) 0.00000 0.047(3) Uiso 1.00000
Ba8 0.31265(7) 0.53579(7) 0.00000 0.0207(8) Uani 1.00000
Ba9 0.31417(7) 0.03630(7) 0.00000 0.0206(8) Uani 1.00000
F14 0.3542(7) 0.3051(6) 0.00000 0.024(2) Uiso 1.00000
F15 0.4503(6) 0.1457(6) 0.00000 0.018(2) Uiso 1.00000
Ba10 0.45913(7) 0.27582(7) 0.00000 0.0198(7) Uani 1.00000
F16 0.6073(5) 0.1962(5) 0.00000 0.0182(18) Uiso 1.00000
Ba11 0.66666 0.33333 0.00000 0.0110(5) Uani 1.00000
Cl3 0.33333 0.66666 0.50000 0.033(5) Uani 1.00000
Cl4 0.00000 0.00000 0.00000 0.035(5) Uani 1.00000

loop_
_atom_site_aniso_label
_atom_site_aniso_U_11
_atom_site_aniso_U_22
_atom_site_aniso_U_33
_atom_site_aniso_U_12
_atom_site_aniso_U_13
_atom_site_aniso_U_23
Ba1 0.0210(6) 0.0306(7) 0.0240(6) 0.0152(5) 0.00000 0.00000
Ba2 0.0256(6) 0.0241(6) 0.0245(6) 0.0113(5) 0.00000 0.00000
Ba3 0.0277(5) 0.0283(5) 0.0363(4) 0.0165(4) 0.00000 0.00000
Ba4 0.0293(7) 0.0272(6) 0.0239(6) 0.0182(6) 0.00000 0.00000
Ba5 0.0220(6) 0.0190(5) 0.0203(5) 0.0081(4) 0.00000 0.00000
Ba6 0.0277(5) 0.0283(5) 0.0363(4) 0.0165(4) 0.00000 0.00000
Ba7 0.0209(6) 0.0240(6) 0.0197(5) 0.0119(5) 0.00000 0.00000
Ba8 0.0205(6) 0.0247(6) 0.0201(5) 0.0136(5) 0.00000 0.00000
Ba9 0.0185(6) 0.0223(6) 0.0195(5) 0.0091(5) 0.00000 0.00000
Ba10 0.0139(5) 0.0193(6) 0.0228(5) 0.0059(4) 0.00000 0.00000
Ba11 0.0097(3) 0.0097(3) 0.0138(5) 0.00483(17) 0.00000 0.00000
Cl1 0.027(2) 0.024(2) 0.029(3) 0.011(2) 0.00000 0.00000
Cl2 0.026(2) 0.024(2) 0.026(3) 0.011(2) 0.00000 0.00000
Cl3 0.036(3) 0.036(3) 0.028(5) 0.0178(16) 0.00000 0.00000
Cl4 0.037(3) 0.037(3) 0.030(5) 0.0185(16) 0.00000 0.00000

loop_
_atom_type_symbol
_atom_type_scat_dispersion_real
_atom_type_scat_dispersion_imag
_atom_type_scat_source
Ba -0.613 2.282 'IT Vol C. Table 6.1.1.4  Table 6.1.1.5'
F 0.014 0.01 'IT Vol C. Table 6.1.1.4  Table 6.1.1.5'
Cl 0.132 0.159 'IT Vol C. Table 6.1.1.4  Table 6.1.1.5'

loop_
_geom_angle_atom_site_label_1
_geom_angle_atom_site_label_2
_geom_angle_atom_site_label_3
_geom_angle_site_symmetry_1
_geom_angle_site_symmetry_2
_geom_angle_site_symmetry_3
_geom_angle
F1 Ba1 F3 3_665 3_665 3_665 120.8(4)
F1 Ba1 F3 3_665 3_665 5_665 113.2(4)
F1 Ba1 F12 3_665 3_665 5_666 69.7(3)
F1 Ba1 F12 3_665 3_665 5_665 69.7(3)
F1 Ba1 F10 3_665 3_665 3_666 69.5(3)
F1 Ba1 F10 3_665 3_665 3_665 69.5(3)
F1 Ba1 Cl4 3_665 3_665 1_666 140.70(3)
F1 Ba1 Cl4 3_665 3_665 1_665 140.70(3)
F3 Ba1 F3 3_665 3_665 5_665 126.0(4)
F3 Ba1 F12 3_665 3_665 5_666 128.0(2)
F3 Ba1 F12 3_665 3_665 5_665 128.0(2)
F3 Ba1 F10 3_665 3_665 3_666 70.3(3)
F3 Ba1 F10 3_665 3_665 3_665 70.3(3)
F3 Ba1 Cl4 3_665 3_665 1_666 69.4(2)
F3 Ba1 Cl4 3_665 3_665 1_665 69.4(2)
F3 Ba1 F12 5_665 3_665 5_666 70.6(3)
F3 Ba1 F12 5_665 3_665 5_665 70.6(3)
F3 Ba1 F10 5_665 3_665 3_666 133.7(2)
F3 Ba1 F10 5_665 3_665 3_665 133.7(2)
F3 Ba1 Cl4 5_665 3_665 1_666 69.34(18)
F3 Ba1 Cl4 5_665 3_665 1_665 69.34(18)
F12 Ba1 F12 5_666 3_665 5_665 103.8(3)
F12 Ba1 F10 5_666 3_665 3_666 67.8(4)
F12 Ba1 F10 5_666 3_665 3_665 138.6(3)
F12 Ba1 Cl4 5_666 3_665 1_666 75.21(18)
F12 Ba1 Cl4 5_666 3_665 1_665 137.6(3)
F12 Ba1 F10 5_665 3_665 3_666 138.6(3)
F12 Ba1 F10 5_665 3_665 3_665 67.8(4)
F12 Ba1 Cl4 5_665 3_665 1_666 137.6(3)
F12 Ba1 Cl4 5_665 3_665 1_665 75.21(18)
F10 Ba1 F10 3_666 3_665 3_665 91.7(3)
F10 Ba1 Cl4 3_666 3_665 1_666 81.35(15)
F10 Ba1 Cl4 3_666 3_665 1_665 139.1(2)
F10 Ba1 Cl4 3_665 3_665 1_666 139.1(2)
F10 Ba1 Cl4 3_665 3_665 1_665 81.35(15)
Cl4 Ba1 Cl4 1_666 3_665 1_665 78.29(2)
F2 Ba2 F4 3_665 3_665 3_665 113.9(5)
F2 Ba2 F6 3_665 3_665 5_665 125.5(5)
F2 Ba2 F11 3_665 3_665 3_666 72.2(3)
F2 Ba2 F11 3_665 3_665 3_665 72.2(3)
F2 Ba2 F9 3_665 3_665 3_666 133.51(15)
F2 Ba2 F9 3_665 3_665 3_665 133.51(15)
F2 Ba2 Cl2 3_665 3_665 3_665 69.3(3)
F2 Ba2 Cl2 3_665 3_665 3_666 69.3(3)
F4 Ba2 F6 3_665 3_665 5_665 120.6(3)
F4 Ba2 F11 3_665 3_665 3_666 69.5(3)
F4 Ba2 F11 3_665 3_665 3_665 69.5(3)
F4 Ba2 F9 3_665 3_665 3_666 68.8(3)
F4 Ba2 F9 3_665 3_665 3_665 68.8(3)
F4 Ba2 Cl2 3_665 3_665 3_665 140.28(8)
F4 Ba2 Cl2 3_665 3_665 3_666 140.28(8)
F6 Ba2 F11 5_665 3_665 3_666 126.8(2)
F6 Ba2 F11 5_665 3_665 3_665 126.8(2)
F6 Ba2 F9 5_665 3_665 3_666 71.0(3)
F6 Ba2 F9 5_665 3_665 3_665 71.0(3)
F6 Ba2 Cl2 5_665 3_665 3_665 69.4(2)
F6 Ba2 Cl2 5_665 3_665 3_666 69.4(2)
F11 Ba2 F11 3_666 3_665 3_665 106.1(4)
F11 Ba2 F9 3_666 3_665 3_666 65.7(3)
F11 Ba2 F9 3_666 3_665 3_665 137.6(4)
F11 Ba2 Cl2 3_666 3_665 3_665 139.1(2)
F11 Ba2 Cl2 3_666 3_665 3_666 74.7(3)
F11 Ba2 F9 3_665 3_665 3_666 137.6(4)
F11 Ba2 F9 3_665 3_665 3_665 65.7(3)
F11 Ba2 Cl2 3_665 3_665 3_665 74.7(3)
F11 Ba2 Cl2 3_665 3_665 3_666 139.1(2)
F9 Ba2 F9 3_666 3_665 3_665 92.02(19)
F9 Ba2 Cl2 3_666 3_665 3_665 139.9(3)
F9 Ba2 Cl2 3_666 3_665 3_666 81.2(2)
F9 Ba2 Cl2 3_665 3_665 3_665 81.2(2)
F9 Ba2 Cl2 3_665 3_665 3_666 139.9(3)
Cl2 Ba2 Cl2 3_665 3_665 3_666 79.19(11)
Ba6 Ba3 Ba6 3_666 3_665 3_665 180.00(13)
Ba6 Ba3 F5 3_666 3_665 3_665 90.00(4)
Ba6 Ba3 F4 3_666 3_665 3_665 90.00(4)
Ba6 Ba3 F1 3_666 3_665 3_665 90.00(6)
Ba6 Ba3 F13 3_666 3_665 3_666 44.7(2)
Ba6 Ba3 F13 3_666 3_665 3_665 135.3(2)
Ba6 Ba3 F10 3_666 3_665 3_666 44.73(14)
Ba6 Ba3 F10 3_666 3_665 3_665 135.27(15)
Ba6 Ba3 F9 3_666 3_665 3_666 44.86(16)
Ba6 Ba3 F9 3_666 3_665 3_665 135.14(17)
Ba6 Ba3 F5 3_665 3_665 3_665 90.00(4)
Ba6 Ba3 F4 3_665 3_665 3_665 90.00(4)
Ba6 Ba3 F1 3_665 3_665 3_665 90.00(6)
Ba6 Ba3 F13 3_665 3_665 3_666 135.3(2)
Ba6 Ba3 F13 3_665 3_665 3_665 44.7(2)
Ba6 Ba3 F10 3_665 3_665 3_666 135.27(15)
Ba6 Ba3 F10 3_665 3_665 3_665 44.73(14)
Ba6 Ba3 F9 3_665 3_665 3_666 135.14(17)
Ba6 Ba3 F9 3_665 3_665 3_665 44.86(16)
F5 Ba3 F4 3_665 3_665 3_665 120.2(4)
F5 Ba3 F1 3_665 3_665 3_665 119.8(3)
F5 Ba3 F13 3_665 3_665 3_666 68.1(3)
F5 Ba3 F13 3_665 3_665 3_665 68.1(3)
F5 Ba3 F10 3_665 3_665 3_666 69.9(3)
F5 Ba3 F10 3_665 3_665 3_665 69.9(3)
F5 Ba3 F9 3_665 3_665 3_666 134.84(16)
F5 Ba3 F9 3_665 3_665 3_665 134.84(16)
F4 Ba3 F1 3_665 3_665 3_665 120.0(3)
F4 Ba3 F13 3_665 3_665 3_666 70.9(3)
F4 Ba3 F13 3_665 3_665 3_665 70.9(3)
F4 Ba3 F10 3_665 3_665 3_666 134.72(14)
F4 Ba3 F10 3_665 3_665 3_665 134.72(14)
F4 Ba3 F9 3_665 3_665 3_666 68.2(3)
F4 Ba3 F9 3_665 3_665 3_665 68.2(3)
F1 Ba3 F13 3_665 3_665 3_666 134.6(2)
F1 Ba3 F13 3_665 3_665 3_665 134.6(2)
F1 Ba3 F10 3_665 3_665 3_666 68.8(3)
F1 Ba3 F10 3_665 3_665 3_665 68.8(3)
F1 Ba3 F9 3_665 3_665 3_666 70.5(3)
F1 Ba3 F9 3_665 3_665 3_665 70.5(3)
F13 Ba3 F13 3_666 3_665 3_665 90.6(3)
F13 Ba3 F10 3_666 3_665 3_666 74.5(3)
F13 Ba3 F10 3_666 3_665 3_665 138.0(3)
F13 Ba3 F9 3_666 3_665 3_666 75.4(3)
F13 Ba3 F9 3_666 3_665 3_665 139.1(3)
F13 Ba3 F10 3_665 3_665 3_666 138.0(3)
F13 Ba3 F10 3_665 3_665 3_665 74.5(3)
F13 Ba3 F9 3_665 3_665 3_666 139.1(3)
F13 Ba3 F9 3_665 3_665 3_665 75.4(3)
F10 Ba3 F10 3_666 3_665 3_665 90.5(2)
F10 Ba3 F9 3_666 3_665 3_666 75.5(2)
F10 Ba3 F9 3_666 3_665 3_665 139.2(4)
F10 Ba3 F9 3_665 3_665 3_666 139.2(4)
F10 Ba3 F9 3_665 3_665 3_665 75.5(2)
F9 Ba3 F9 3_666 3_665 3_665 90.3(2)
F5 Ba4 F2 . . 3_665 122.2(4)
F5 Ba4 F7 . . . 111.2(4)
F5 Ba4 F14 . . 1_556 68.5(3)
F5 Ba4 F14 . . . 68.5(3)
F5 Ba4 F13 . . 1_556 68.4(3)
F5 Ba4 F13 . . . 68.4(3)
F5 Ba4 Cl2 . . 3_665 140.72(6)
F5 Ba4 Cl2 . . 3_666 140.72(6)
F2 Ba4 F7 3_665 . . 126.6(4)
F2 Ba4 F14 3_665 . 1_556 128.1(2)
F2 Ba4 F14 3_665 . . 128.1(2)
F2 Ba4 F13 3_665 . 1_556 72.5(3)
F2 Ba4 F13 3_665 . . 72.5(3)
F2 Ba4 Cl2 3_665 . 3_665 68.4(3)
F2 Ba4 Cl2 3_665 . 3_666 68.4(3)
F7 Ba4 F14 . . 1_556 70.6(3)
F7 Ba4 F14 . . . 70.6(3)
F7 Ba4 F13 . . 1_556 132.8(2)
F7 Ba4 F13 . . . 132.8(2)
F7 Ba4 Cl2 . . 3_665 70.8(2)
F7 Ba4 Cl2 . . 3_666 70.8(2)
F14 Ba4 F14 1_556 . . 103.5(3)
F14 Ba4 F13 1_556 . 1_556 65.8(4)
F14 Ba4 F13 1_556 . . 136.4(3)
F14 Ba4 Cl2 1_556 . 3_665 138.9(3)
F14 Ba4 Cl2 1_556 . 3_666 76.3(2)
F14 Ba4 F13 . . 1_556 136.4(3)
F14 Ba4 F13 . . . 65.8(4)
F14 Ba4 Cl2 . . 3_665 76.3(2)
F14 Ba4 Cl2 . . 3_666 138.9(3)
F13 Ba4 F13 1_556 . . 92.3(3)
F13 Ba4 Cl2 1_556 . 3_665 140.4(3)
F13 Ba4 Cl2 1_556 . 3_666 82.0(2)
F13 Ba4 Cl2 . . 3_665 82.0(2)
F13 Ba4 Cl2 . . 3_666 140.4(3)
Cl2 Ba4 Cl2 3_665 . 3_666 78.25(8)
F15 Ba5 F15 5_666 5_665 5_665 103.9(2)
F15 Ba5 F16 5_666 5_665 5_666 67.4(2)
F15 Ba5 F16 5_666 5_665 5_665 148.6(4)
F15 Ba5 F8 5_666 5_665 5_665 76.8(3)
F15 Ba5 F6 5_666 5_665 5_665 71.7(3)
F15 Ba5 F7 5_666 5_665 . 128.04(15)
F15 Ba5 Cl2 5_666 5_665 3_665 136.5(3)
F15 Ba5 Cl2 5_666 5_665 3_666 75.5(3)
F15 Ba5 F16 5_665 5_665 5_666 148.6(4)
F15 Ba5 F16 5_665 5_665 5_665 67.4(2)
F15 Ba5 F8 5_665 5_665 5_665 76.8(3)
F15 Ba5 F6 5_665 5_665 5_665 71.7(3)
F15 Ba5 F7 5_665 5_665 . 128.04(15)
F15 Ba5 Cl2 5_665 5_665 3_665 75.5(3)
F15 Ba5 Cl2 5_665 5_665 3_666 136.5(3)
F16 Ba5 F16 5_666 5_665 5_665 103.7(3)
F16 Ba5 F8 5_666 5_665 5_665 71.9(3)
F16 Ba5 F6 5_666 5_665 5_665 127.8(2)
F16 Ba5 F7 5_666 5_665 . 66.6(2)
F16 Ba5 Cl2 5_666 5_665 3_665 132.3(2)
F16 Ba5 Cl2 5_666 5_665 3_666 72.4(3)
F16 Ba5 F8 5_665 5_665 5_665 71.9(3)
F16 Ba5 F6 5_665 5_665 5_665 127.8(2)
F16 Ba5 F7 5_665 5_665 . 66.6(2)
F16 Ba5 Cl2 5_665 5_665 3_665 72.4(3)
F16 Ba5 Cl2 5_665 5_665 3_666 132.3(2)
F8 Ba5 F6 5_665 5_665 5_665 127.6(3)
F8 Ba5 F7 5_665 5_665 . 109.7(4)
F8 Ba5 Cl2 5_665 5_665 3_665 141.02(10)
F8 Ba5 Cl2 5_665 5_665 3_666 141.02(10)
F6 Ba5 F7 5_665 5_665 . 122.7(4)
F6 Ba5 Cl2 5_665 5_665 3_665 67.0(2)
F6 Ba5 Cl2 5_665 5_665 3_666 67.0(2)
F7 Ba5 Cl2 . 5_665 3_665 68.8(3)
F7 Ba5 Cl2 . 5_665 3_666 68.8(3)
Cl2 Ba5 Cl2 3_665 5_665 3_666 76.67(12)
F13 Ba6 F10 3_665 3_665 3_665 118.8(5)
F13 Ba6 F9 3_665 3_665 3_665 120.6(5)
F13 Ba6 Ba3 3_665 3_665 3_664 90.00(6)
F13 Ba6 Ba3 3_665 3_665 3_665 90.00(6)
F10 Ba6 F9 3_665 3_665 3_665 120.7(6)
F10 Ba6 Ba3 3_665 3_665 3_664 90.00(4)
F10 Ba6 Ba3 3_665 3_665 3_665 90.00(4)
F9 Ba6 Ba3 3_665 3_665 3_664 90.00(4)
F9 Ba6 Ba3 3_665 3_665 3_665 90.00(4)
Ba3 Ba6 Ba3 3_664 3_665 3_665 180.00(9)
F12 Ba7 F3 3_665 3_665 3_664 71.6(3)
F12 Ba7 F3 3_665 3_665 3_665 71.6(3)
F12 Ba7 F5 3_665 3_665 3_664 128.02(14)
F12 Ba7 F5 3_665 3_665 3_665 128.02(14)
F12 Ba7 F10 3_665 3_665 3_665 122.8(4)
F12 Ba7 F14 3_665 3_665 3_665 124.9(4)
F12 Ba7 Cl1 3_665 3_665 3_665 69.3(3)
F12 Ba7 Cl1 3_665 3_665 3_664 69.3(3)
F3 Ba7 F3 3_664 3_665 3_665 103.7(4)
F3 Ba7 F5 3_664 3_665 3_664 66.4(3)
F3 Ba7 F5 3_664 3_665 3_665 146.9(4)
F3 Ba7 F10 3_664 3_665 3_665 74.0(3)
F3 Ba7 F14 3_664 3_665 3_665 128.0(3)
F3 Ba7 Cl1 3_664 3_665 3_665 138.6(2)
F3 Ba7 Cl1 3_664 3_665 3_664 76.4(3)
F3 Ba7 F5 3_665 3_665 3_664 146.9(4)
F3 Ba7 F5 3_665 3_665 3_665 66.4(3)
F3 Ba7 F10 3_665 3_665 3_665 74.0(3)
F3 Ba7 F14 3_665 3_665 3_665 128.0(3)
F3 Ba7 Cl1 3_665 3_665 3_665 76.4(3)
F3 Ba7 Cl1 3_665 3_665 3_664 138.6(2)
F5 Ba7 F5 3_664 3_665 3_665 103.7(2)
F5 Ba7 F10 3_664 3_665 3_665 72.9(3)
F5 Ba7 F14 3_664 3_665 3_665 67.0(3)
F5 Ba7 Cl1 3_664 3_665 3_665 132.7(3)
F5 Ba7 Cl1 3_664 3_665 3_664 72.1(2)
F5 Ba7 F10 3_665 3_665 3_665 72.9(3)
F5 Ba7 F14 3_665 3_665 3_665 67.0(3)
F5 Ba7 Cl1 3_665 3_665 3_665 72.1(2)
F5 Ba7 Cl1 3_665 3_665 3_664 132.7(3)
F10 Ba7 F14 3_665 3_665 3_665 112.4(4)
F10 Ba7 Cl1 3_665 3_665 3_665 140.84(8)
F10 Ba7 Cl1 3_665 3_665 3_664 140.84(8)
F14 Ba7 Cl1 3_665 3_665 3_665 68.4(2)
F14 Ba7 Cl1 3_665 3_665 3_664 68.4(2)
Cl1 Ba7 Cl1 3_665 3_665 3_664 77.59(11)
F11 Ba8 F4 3_665 . . 128.11(15)
F11 Ba8 F4 3_665 . 1_554 128.11(15)
F11 Ba8 F13 3_665 . . 119.8(4)
F11 Ba8 F2 3_665 . 3_664 69.1(3)
F11 Ba8 F2 3_665 . 3_665 69.1(3)
F11 Ba8 F11 3_665 . . 128.7(4)
F11 Ba8 Cl3 3_665 . . 70.9(2)
F11 Ba8 Cl3 3_665 . 1_554 70.9(2)
F4 Ba8 F4 . . 1_554 103.7(2)
F4 Ba8 F13 . . . 73.2(3)
F4 Ba8 F2 . . 3_664 146.5(4)
F4 Ba8 F2 . . 3_665 68.3(3)
F4 Ba8 F11 . . . 66.3(3)
F4 Ba8 Cl3 . . . 72.1(2)
F4 Ba8 Cl3 . . 1_554 132.9(3)
F4 Ba8 F13 1_554 . . 73.2(3)
F4 Ba8 F2 1_554 . 3_664 68.3(3)
F4 Ba8 F2 1_554 . 3_665 146.5(4)
F4 Ba8 F11 1_554 . . 66.3(3)
F4 Ba8 Cl3 1_554 . . 132.9(3)
F4 Ba8 Cl3 1_554 . 1_554 72.1(2)
F13 Ba8 F2 . . 3_664 73.3(3)
F13 Ba8 F2 . . 3_665 73.3(3)
F13 Ba8 F11 . . . 111.5(4)
F13 Ba8 Cl3 . . . 140.79(3)
F13 Ba8 Cl3 . . 1_554 140.79(3)
F2 Ba8 F2 3_664 . 3_665 99.7(4)
F2 Ba8 F11 3_664 . . 129.9(3)
F2 Ba8 Cl3 3_664 . . 137.9(2)
F2 Ba8 Cl3 3_664 . 1_554 77.4(3)
F2 Ba8 F11 3_665 . . 129.9(3)
F2 Ba8 Cl3 3_665 . . 77.4(3)
F2 Ba8 Cl3 3_665 . 1_554 137.9(2)
F11 Ba8 Cl3 . . . 69.69(16)
F11 Ba8 Cl3 . . 1_554 69.69(16)
Cl3 Ba8 Cl3 . . 1_554 77.87(3)
F1 Ba9 F1 3_664 5_665 3_665 104.6(3)
F1 Ba9 F15 3_664 5_665 5_665 127.5(2)
F1 Ba9 F6 3_664 5_665 5_664 67.0(3)
F1 Ba9 F6 3_664 5_665 5_665 146.6(4)
F1 Ba9 F9 3_664 5_665 3_665 73.8(3)
F1 Ba9 F12 3_664 5_665 5_665 67.2(2)
F1 Ba9 Cl1 3_664 5_665 5_665 131.8(2)
F1 Ba9 Cl1 3_664 5_665 5_664 71.2(3)
F1 Ba9 F15 3_665 5_665 5_665 127.5(2)
F1 Ba9 F6 3_665 5_665 5_664 146.6(4)
F1 Ba9 F6 3_665 5_665 5_665 67.0(3)
F1 Ba9 F9 3_665 5_665 3_665 73.8(3)
F1 Ba9 F12 3_665 5_665 5_665 67.2(2)
F1 Ba9 Cl1 3_665 5_665 5_665 71.2(3)
F1 Ba9 Cl1 3_665 5_665 5_664 131.8(2)
F15 Ba9 F6 5_665 5_665 5_664 71.7(4)
F15 Ba9 F6 5_665 5_665 5_665 71.7(4)
F15 Ba9 F9 5_665 5_665 3_665 122.4(3)
F15 Ba9 F12 5_665 5_665 5_665 124.0(4)
F15 Ba9 Cl1 5_665 5_665 5_665 69.6(2)
F15 Ba9 Cl1 5_665 5_665 5_664 69.6(2)
F6 Ba9 F6 5_664 5_665 5_665 101.4(2)
F6 Ba9 F9 5_664 5_665 3_665 72.8(4)
F6 Ba9 F12 5_664 5_665 5_665 129.16(17)
F6 Ba9 Cl1 5_664 5_665 5_665 139.3(4)
F6 Ba9 Cl1 5_664 5_665 5_664 78.0(3)
F6 Ba9 F9 5_665 5_665 3_665 72.8(4)
F6 Ba9 F12 5_665 5_665 5_665 129.16(17)
F6 Ba9 Cl1 5_665 5_665 5_665 78.0(3)
F6 Ba9 Cl1 5_665 5_665 5_664 139.3(4)
F9 Ba9 F12 3_665 5_665 5_665 113.6(4)
F9 Ba9 Cl1 3_665 5_665 5_665 140.96(9)
F9 Ba9 Cl1 3_665 5_665 5_664 140.96(9)
F12 Ba9 Cl1 5_665 5_665 5_665 67.4(3)
F12 Ba9 Cl1 5_665 5_665 5_664 67.4(3)
Cl1 Ba9 Cl1 5_665 5_665 5_664 77.32(12)
F14 Ba10 F7 . . 1_554 72.3(3)
F14 Ba10 F7 . . . 72.3(3)
F14 Ba10 F16 . . 5_665 113.2(4)
F14 Ba10 F15 . . . 128.5(3)
F14 Ba10 F8 . . . 134.6(2)
F14 Ba10 F8 . . 1_554 134.6(2)
F14 Ba10 Cl1 . . . 70.4(2)
F14 Ba10 Cl1 . . 1_554 70.4(2)
F7 Ba10 F7 1_554 . . 105.9(3)
F7 Ba10 F16 1_554 . 5_665 69.1(3)
F7 Ba10 F15 1_554 . . 126.6(3)
F7 Ba10 F8 1_554 . . 133.7(3)
F7 Ba10 F8 1_554 . 1_554 65.2(4)
F7 Ba10 Cl1 1_554 . . 140.1(3)
F7 Ba10 Cl1 1_554 . 1_554 75.5(2)
F7 Ba10 F16 . . 5_665 69.1(3)
F7 Ba10 F15 . . . 126.6(3)
F7 Ba10 F8 . . . 65.2(4)
F7 Ba10 F8 . . 1_554 133.7(3)
F7 Ba10 Cl1 . . . 75.5(2)
F7 Ba10 Cl1 . . 1_554 140.1(3)
F16 Ba10 F15 5_665 . . 118.3(4)
F16 Ba10 F8 5_665 . . 65.4(2)
F16 Ba10 F8 5_665 . 1_554 65.4(2)
F16 Ba10 Cl1 5_665 . . 140.31(5)
F16 Ba10 Cl1 5_665 . 1_554 140.31(5)
F15 Ba10 F8 . . . 71.4(3)
F15 Ba10 F8 . . 1_554 71.4(3)
F15 Ba10 Cl1 . . . 70.5(2)
F15 Ba10 Cl1 . . 1_554 70.5(2)
F8 Ba10 F8 . . 1_554 88.1(3)
F8 Ba10 Cl1 . . . 84.07(17)
F8 Ba10 Cl1 . . 1_554 141.6(3)
F8 Ba10 Cl1 1_554 . . 141.6(3)
F8 Ba10 Cl1 1_554 . 1_554 84.07(17)
Cl1 Ba10 Cl1 . . 1_554 79.24(8)
F16 Ba11 F16 5_665 . . 120.0(3)
F16 Ba11 F16 5_665 . 3_655 120.0(3)
F16 Ba11 F8 5_665 . . 69.0(3)
F16 Ba11 F8 5_665 . 1_554 69.0(3)
F16 Ba11 F8 5_665 . 5_664 71.2(3)
F16 Ba11 F8 5_665 . 5_665 71.2(3)
F16 Ba11 F8 5_665 . 3_655 132.9(2)
F16 Ba11 F8 5_665 . 3_654 132.9(2)
F16 Ba11 F16 . . 3_655 120.0(4)
F16 Ba11 F8 . . . 71.2(3)
F16 Ba11 F8 . . 1_554 71.2(3)
F16 Ba11 F8 . . 5_664 132.93(17)
F16 Ba11 F8 . . 5_665 132.93(17)
F16 Ba11 F8 . . 3_655 69.0(2)
F16 Ba11 F8 . . 3_654 69.0(2)
F16 Ba11 F8 3_655 . . 132.93(15)
F16 Ba11 F8 3_655 . 1_554 132.93(15)
F16 Ba11 F8 3_655 . 5_664 69.0(3)
F16 Ba11 F8 3_655 . 5_665 69.0(3)
F16 Ba11 F8 3_655 . 3_655 71.2(2)
F16 Ba11 F8 3_655 . 3_654 71.2(2)
F8 Ba11 F8 . . 1_554 94.1(2)
F8 Ba11 F8 . . 5_664 140.2(4)
F8 Ba11 F8 . . 5_665 72.3(2)
F8 Ba11 F8 . . 3_655 72.3(3)
F8 Ba11 F8 . . 3_654 140.2(3)
F8 Ba11 F8 1_554 . 5_664 72.3(2)
F8 Ba11 F8 1_554 . 5_665 140.2(4)
F8 Ba11 F8 1_554 . 3_655 140.2(3)
F8 Ba11 F8 1_554 . 3_654 72.3(3)
F8 Ba11 F8 5_664 . 5_665 94.1(2)
F8 Ba11 F8 5_664 . 3_655 140.2(3)
F8 Ba11 F8 5_664 . 3_654 72.3(3)
F8 Ba11 F8 5_665 . 3_655 72.3(3)
F8 Ba11 F8 5_665 . 3_654 140.2(3)
F8 Ba11 F8 3_655 . 3_654 94.1(3)

loop_
_geom_bond_atom_site_label_1
_geom_bond_atom_site_label_2
_geom_bond_site_symmetry_1
_geom_bond_site_symmetry_2
_geom_bond_distance
Ba1 F1 . . 2.590(10)
Ba1 F3 . . 2.659(12)
Ba1 F3 . 3 2.668(12)
Ba1 F10 . 1_556 2.927(7)
Ba1 F10 . . 2.927(7)
Ba1 F12 . 3_556 2.668(7)
Ba1 F12 . 3 2.668(7)
Ba1 Cl4 . 1_556 3.3258(10)
Ba1 Cl4 . . 3.3258(10)
Ba2 F2 . . 2.582(13)
Ba2 F4 . . 2.602(10)
Ba2 F6 . 3 2.614(13)
Ba2 F9 . 1_556 2.918(8)
Ba2 F9 . . 2.918(8)
Ba2 F11 . 1_556 2.628(6)
Ba2 F11 . . 2.628(6)
Ba2 Cl2 . 1_556 3.294(5)
Ba2 Cl2 . . 3.294(5)
Ba3 F1 . . 2.612(10)
Ba3 F4 . . 2.590(10)
Ba3 F5 . . 2.569(10)
Ba3 F9 . 1_556 2.962(8)
Ba3 F9 . . 2.962(8)
Ba3 F10 . 1_556 2.955(7)
Ba3 F10 . . 2.955(7)
Ba3 F13 . 1_556 2.953(8)
Ba3 F13 . . 2.953(8)
Ba4 F2 5_565 . 2.615(13)
Ba4 F5 . . 2.599(10)
Ba4 F7 . . 2.670(11)
Ba4 F13 . 1_556 2.911(8)
Ba4 F13 . . 2.911(8)
Ba4 F14 . 1_556 2.674(7)
Ba4 F14 . . 2.674(7)
Ba4 Cl2 . 3_666 3.327(4)
Ba4 Cl2 . 3_665 3.327(4)
Ba5 F6 . . 2.713(12)
Ba5 F7 5_665 . 2.772(12)
Ba5 F8 . . 2.709(11)
Ba5 F15 . 1_556 2.667(6)
Ba5 F15 . . 2.667(6)
Ba5 F16 . 1_556 2.670(6)
Ba5 F16 . . 2.670(6)
Ba5 Cl2 . '5 556' 3.385(5)
Ba5 Cl2 . 5 3.385(5)
Ba6 F9 . . 2.089(11)
Ba6 F10 . . 2.080(11)
Ba6 F13 . . 2.076(12)
Ba7 F3 1_556 . 2.669(8)
Ba7 F3 . . 2.669(8)
Ba7 F5 1_556 . 2.670(6)
Ba7 F5 . . 2.670(6)
Ba7 F10 . . 2.685(11)
Ba7 F12 . . 2.597(11)
Ba7 F14 . . 2.704(12)
Ba7 Cl1 1_556 . 3.351(5)
Ba7 Cl1 . . 3.351(5)
Ba8 F2 5_566 . 2.746(8)
Ba8 F2 5_565 . 2.746(8)
Ba8 F4 1_556 . 2.670(6)
Ba8 F4 . . 2.670(6)
Ba8 F11 5_565 . 2.667(11)
Ba8 F11 . . 2.784(10)
Ba8 F13 . . 2.743(12)
Ba8 Cl3 . '1 554' 3.3411(10)
Ba8 Cl3 . . 3.3411(10)
Ba9 F1 3_556 . 2.654(6)
Ba9 F1 3 . 2.654(6)
Ba9 F6 1_556 . 2.713(8)
Ba9 F6 . . 2.713(8)
Ba9 F9 3 . 2.719(11)
Ba9 F12 . . 2.774(11)
Ba9 F15 . . 2.664(10)
Ba9 Cl1 1_556 . 3.361(4)
Ba9 Cl1 . . 3.361(4)
Ba10 F7 1_556 . 2.630(7)
Ba10 F7 . . 2.630(7)
Ba10 F8 1_556 . 3.019(8)
Ba10 F8 . . 3.019(8)
Ba10 F14 . . 2.606(13)
Ba10 F15 . . 2.687(10)
Ba10 F16 . '5 665' 2.641(9)
Ba10 Cl1 1_556 . 3.293(5)
Ba10 Cl1 . . 3.293(5)
Ba11 F8 1_556 . 2.869(7)
Ba11 F8 . . 2.869(7)
Ba11 F16 . . 2.540(9)
